data_7041555
loop_
_publ_author_name
'Krishnan, V. Mahesh'
'Arman, Hadi D.'
'Tonzetich, Zachary J.'

_publ_section_title
;
 Synthesis and characterisation of ruthenium-nitrosyl complexes in
 oxygen-rich ligand environments.
;
_journal_issue 4
_journal_name_full 'Dalton transactions (Cambridge, England : 2003)'
_journal_page_first 1186
_journal_page_last 1193
_journal_paper_doi 10.1039/c6dt04717c
_journal_volume 46
_journal_year 2017
_chemical_formula_moiety 'C17 H27 Co N O12 P3 Ru'
_chemical_formula_sum 'C17 H27 Co N O12 P3 Ru'
_chemical_formula_weight 690.31
_chemical_name_systematic
; 
 ? 
;
_space_group_IT_number 62
_symmetry_cell_setting orthorhombic
_symmetry_space_group_name_Hall '-P 2ac 2n'
_symmetry_space_group_name_H-M 'P n m a'
_atom_sites_solution_hydrogens geom
_atom_sites_solution_primary direct
_atom_sites_solution_secondary difmap
_audit_creation_method SHELXL-97
_audit_update_record
;
2016-12-13 deposited with the CCDC.
2016-12-22 downloaded from the CCDC.
;
_cell_angle_alpha 90.00
_cell_angle_beta 90.00
_cell_angle_gamma 90.00
_cell_formula_units_Z 4
_cell_length_a 16.740(3)
_cell_length_b 11.664(2)
_cell_length_c 12.351(2)
_cell_measurement_reflns_used 9513
_cell_measurement_temperature 98(2)
_cell_measurement_theta_max 40.2
_cell_measurement_theta_min 2.1
_cell_volume 2411.6(7)
_computing_cell_refinement
;
CrystalClear-SM Expert 2.0 r5 (Rigaku, 2010)
;
_computing_data_collection
;
CrystalClear-SM Expert 2.0 r5 (Rigaku, 2010)
;
_computing_data_reduction
;
CrystalClear-SM Expert 2.0 r5 (Rigaku, 2010)
;
_computing_structure_refinement 'SHELXL-97 (Sheldrick, 1997)'
_computing_structure_solution 'SHELXS-97 (Sheldrick, 1990)'
_diffrn_ambient_temperature 98(2)
_diffrn_detector_area_resol_mean 28.5714
_diffrn_measured_fraction_theta_full 0.999
_diffrn_measured_fraction_theta_max 0.999
_diffrn_measurement_device_type
;
Saturn724 (2x2 bin mode)
;
_diffrn_measurement_method \w
_diffrn_radiation_monochromator graphite
_diffrn_radiation_source 'sealed tube'
_diffrn_radiation_type MoK\a
_diffrn_radiation_wavelength 0.71073
_diffrn_reflns_av_R_equivalents 0.0628
_diffrn_reflns_av_sigmaI/netI 0.0364
_diffrn_reflns_limit_h_max 21
_diffrn_reflns_limit_h_min -21
_diffrn_reflns_limit_k_max 11
_diffrn_reflns_limit_k_min -15
_diffrn_reflns_limit_l_max 16
_diffrn_reflns_limit_l_min -16
_diffrn_reflns_number 17093
_diffrn_reflns_reduction_process 'Lp corrections applied'
_diffrn_reflns_theta_full 27.50
_diffrn_reflns_theta_max 27.50
_diffrn_reflns_theta_min 2.40
_diffrn_standards_decay_% <1
_diffrn_standards_interval_count 0
_diffrn_standards_number 0
_exptl_absorpt_coefficient_mu 1.576
_exptl_absorpt_correction_T_max 1.000
_exptl_absorpt_correction_T_min 0.749
_exptl_absorpt_correction_type multi-scan
_exptl_absorpt_process_details 'ABSCOR (Higashi, 1995)'
_exptl_crystal_colour purple
_exptl_crystal_density_diffrn 1.901
_exptl_crystal_density_method 'not measured'
_exptl_crystal_description needle
_exptl_crystal_F_000 1392
_exptl_crystal_size_max 0.16
_exptl_crystal_size_mid 0.06
_exptl_crystal_size_min 0.02
_refine_diff_density_max 2.124
_refine_diff_density_min -0.795
_refine_diff_density_rms 0.127
_refine_ls_extinction_method none
_refine_ls_goodness_of_fit_ref 1.013
_refine_ls_hydrogen_treatment constr
_refine_ls_matrix_type full
_refine_ls_number_parameters 169
_refine_ls_number_reflns 2896
_refine_ls_number_restraints 0
_refine_ls_restrained_S_all 1.013
_refine_ls_R_factor_all 0.0493
_refine_ls_R_factor_gt 0.0454
_refine_ls_shift/su_max 0.000
_refine_ls_shift/su_mean 0.000
_refine_ls_structure_factor_coef Fsqd
_refine_ls_weighting_details 'calc w=1/[\s^2^(Fo^2^)+(0.0700P)^2^+9.7500P] where P=(Fo^2^+2Fc^2^)/3'
_refine_ls_weighting_scheme calc
_refine_ls_wR_factor_gt 0.1228
_refine_ls_wR_factor_ref 0.1264
_reflns_number_gt 2680
_reflns_number_total 2896
_reflns_threshold_expression >2sigma(I)
_cod_data_source_file c6dt04717c2.cif
_cod_data_source_block LRuNOH4cat
_cod_depositor_comments 'Adding full bibliography for 7041555--7041559.cif.'
_cod_original_sg_symbol_H-M Pnma
_cod_database_code 7041555

loop_
_symmetry_equiv_pos_as_xyz
'x, y, z'
'-x+1/2, -y, z+1/2'
'-x, y+1/2, -z'
'x+1/2, -y+1/2, -z+1/2'
'-x, -y, -z'
'x-1/2, y, -z-1/2'
'x, -y-1/2, z'
'-x-1/2, y-1/2, z-1/2'

loop_
_atom_site_label
_atom_site_type_symbol
_atom_site_fract_x
_atom_site_fract_y
_atom_site_fract_z
_atom_site_U_iso_or_equiv
_atom_site_adp_type
_atom_site_occupancy
_atom_site_symmetry_multiplicity
_atom_site_calc_flag
_atom_site_refinement_flags
Ru1 Ru 0.10468(2) 0.2500 0.35628(3) 0.01676(14) Uani 1 2 d S
Co1 Co 0.23319(4) 0.2500 0.62382(6) 0.02077(19) Uani 1 2 d S
P1 P 0.14585(6) 0.11988(8) 0.58453(8) 0.0233(2) Uani 1 1 d .
P2 P 0.28023(8) 0.2500 0.46163(11) 0.0250(3) Uani 1 2 d S
O7 O 0.11133(18) 0.1358(2) 0.2373(2) 0.0267(6) Uani 1 1 d .
C7 C 0.0939(2) 0.1897(4) 0.1428(3) 0.0225(8) Uani 1 1 d .
O1 O 0.11214(19) 0.1194(2) 0.4708(2) 0.0299(7) Uani 1 1 d .
O4 O 0.2254(3) 0.2500 0.3628(3) 0.0382(12) Uani 1 2 d S
N1 N 0.0023(3) 0.2500 0.3675(4) 0.0247(10) Uani 1 2 d S
C8 C 0.0762(3) 0.1298(4) 0.0488(3) 0.0316(9) Uani 1 1 d .
H8A H 0.0758 0.0501 0.0488 0.038 Uiso 1 1 calc R
O2 O 0.1709(2) -0.0082(3) 0.6101(3) 0.0428(8) Uani 1 1 d .
C3 C 0.3500(3) 0.2500 0.6829(5) 0.0311(13) Uani 1 2 d S
H3A H 0.3985 0.2500 0.6384 0.037 Uiso 1 2 calc SR
O5 O 0.33737(19) 0.1410(3) 0.4495(2) 0.0377(8) Uani 1 1 d .
O3 O 0.0742(2) 0.1288(4) 0.6701(3) 0.0511(10) Uani 1 1 d .
C9 C 0.0590(2) 0.1913(4) -0.0465(3) 0.0306(9) Uani 1 1 d .
H9A H 0.0475 0.1518 -0.1101 0.037 Uiso 1 1 calc R
C2 C 0.3088(3) 0.1505(4) 0.7197(3) 0.0328(9) Uani 1 1 d .
H2A H 0.3241 0.0706 0.7068 0.039 Uiso 1 1 calc R
O6 O -0.0655(3) 0.2500 0.3891(4) 0.0464(13) Uani 1 2 d S
C5 C 0.0022(3) 0.0680(5) 0.6557(4) 0.0397(11) Uani 1 1 d .
H5A H -0.0337 0.0857 0.7140 0.060 Uiso 1 1 calc R
H5B H 0.0130 -0.0129 0.6554 0.060 Uiso 1 1 calc R
H5C H -0.0217 0.0896 0.5881 0.060 Uiso 1 1 calc R
C1 C 0.2423(3) 0.1894(5) 0.7817(3) 0.0380(11) Uani 1 1 d .
H1A H 0.2032 0.1403 0.8184 0.046 Uiso 1 1 calc R
C6 C 0.3671(5) 0.1053(5) 0.3485(4) 0.069(2) Uani 1 1 d .
H6A H 0.3999 0.0384 0.3581 0.103 Uiso 1 1 calc R
H6B H 0.3985 0.1657 0.3172 0.103 Uiso 1 1 calc R
H6C H 0.3234 0.0873 0.3012 0.103 Uiso 1 1 calc R
C4 C 0.2133(4) -0.0768(5) 0.5358(6) 0.0634(18) Uani 1 1 d .
H4A H 0.2228 -0.1509 0.5670 0.095 Uiso 1 1 calc R
H4B H 0.2634 -0.0410 0.5189 0.095 Uiso 1 1 calc R
H4C H 0.1825 -0.0853 0.4707 0.095 Uiso 1 1 calc R

loop_
_atom_site_aniso_label
_atom_site_aniso_U_11
_atom_site_aniso_U_22
_atom_site_aniso_U_33
_atom_site_aniso_U_23
_atom_site_aniso_U_13
_atom_site_aniso_U_12
Ru1 0.0175(2) 0.0199(2) 0.0129(2) 0.000 -0.00402(14) 0.000
Co1 0.0159(3) 0.0332(4) 0.0132(3) 0.000 -0.0043(3) 0.000
P1 0.0308(5) 0.0217(5) 0.0173(4) 0.0010(4) -0.0082(4) 0.0009(4)
P2 0.0168(6) 0.0435(9) 0.0147(6) 0.000 -0.0028(5) 0.000
O7 0.0385(16) 0.0258(14) 0.0158(12) -0.0028(11) -0.0072(11) 0.0052(12)
C7 0.0178(16) 0.033(2) 0.0171(17) -0.0006(15) -0.0023(13) 0.0038(15)
O1 0.0461(18) 0.0251(15) 0.0187(13) 0.0055(11) -0.0141(12) -0.0088(12)
O4 0.021(2) 0.081(4) 0.0129(18) 0.000 -0.0037(15) 0.000
N1 0.022(2) 0.036(3) 0.017(2) 0.000 -0.0069(17) 0.000
C8 0.038(2) 0.035(2) 0.0222(19) -0.0076(17) -0.0047(17) 0.0087(18)
O2 0.0441(19) 0.0357(18) 0.049(2) 0.0098(16) -0.0076(16) 0.0038(15)
C3 0.017(2) 0.060(4) 0.016(2) 0.000 -0.007(2) 0.000
O5 0.0383(17) 0.054(2) 0.0205(14) -0.0071(14) 0.0012(12) 0.0121(15)
O3 0.0394(19) 0.075(3) 0.0391(18) -0.0244(19) 0.0079(16) -0.0280(19)
C9 0.0265(19) 0.049(3) 0.0163(17) -0.0083(17) -0.0032(15) 0.0032(18)
C2 0.029(2) 0.046(3) 0.0237(19) 0.0060(18) -0.0128(16) 0.0029(18)
O6 0.021(2) 0.076(4) 0.042(3) 0.000 -0.003(2) 0.000
C5 0.029(2) 0.048(3) 0.042(3) -0.012(2) 0.0061(19) -0.005(2)
C1 0.025(2) 0.073(3) 0.0151(17) 0.0097(19) -0.0074(15) -0.004(2)
C6 0.140(7) 0.038(3) 0.029(3) 0.003(2) 0.034(3) 0.030(4)
C4 0.050(3) 0.040(3) 0.100(5) -0.003(3) 0.029(3) 0.017(3)

loop_
_atom_type_symbol
_atom_type_description
_atom_type_scat_dispersion_real
_atom_type_scat_dispersion_imag
_atom_type_scat_source
C C 0.0033 0.0016 'International Tables Vol C Tables 4.2.6.8 and 6.1.1.4'
H H 0.0000 0.0000 'International Tables Vol C Tables 4.2.6.8 and 6.1.1.4'
N N 0.0061 0.0033 'International Tables Vol C Tables 4.2.6.8 and 6.1.1.4'
O O 0.0106 0.0060 'International Tables Vol C Tables 4.2.6.8 and 6.1.1.4'
P P 0.1023 0.0942 'International Tables Vol C Tables 4.2.6.8 and 6.1.1.4'
Co Co 0.3494 0.9721 'International Tables Vol C Tables 4.2.6.8 and 6.1.1.4'
Ru Ru -1.2594 0.8363 'International Tables Vol C Tables 4.2.6.8 and 6.1.1.4'

loop_
_geom_angle_atom_site_label_1
_geom_angle_atom_site_label_2
_geom_angle_atom_site_label_3
_geom_angle
_geom_angle_site_symmetry_1
_geom_angle_site_symmetry_3
N1 Ru1 O7 96.63(14) . .
N1 Ru1 O7 96.63(14) . 7_565
O7 Ru1 O7 84.22(17) . 7_565
N1 Ru1 O4 173.11(19) . .
O7 Ru1 O4 88.47(12) . .
O7 Ru1 O4 88.47(12) 7_565 .
N1 Ru1 O1 90.29(13) . 7_565
O7 Ru1 O1 171.73(13) . 7_565
O7 Ru1 O1 90.50(12) 7_565 7_565
O4 Ru1 O1 85.02(12) . 7_565
N1 Ru1 O1 90.29(13) . .
O7 Ru1 O1 90.50(12) . .
O7 Ru1 O1 171.73(13) 7_565 .
O4 Ru1 O1 85.02(12) . .
O1 Ru1 O1 94.00(16) 7_565 .
C1 Co1 C1 39.8(3) 7_565 .
C1 Co1 C2 40.02(18) 7_565 7_565
C1 Co1 C2 67.20(19) . 7_565
C1 Co1 C2 67.20(19) 7_565 .
C1 Co1 C2 40.02(18) . .
C2 Co1 C2 67.6(3) 7_565 .
C1 Co1 C3 66.67(19) 7_565 .
C1 Co1 C3 66.67(19) . .
C2 Co1 C3 39.93(15) 7_565 .
C2 Co1 C3 39.93(15) . .
C1 Co1 P2 147.77(14) 7_565 .
C1 Co1 P2 147.77(14) . .
C2 Co1 P2 107.85(13) 7_565 .
C2 Co1 P2 107.85(13) . .
C3 Co1 P2 89.00(17) . .
C1 Co1 P1 119.89(15) 7_565 .
C1 Co1 P1 91.21(14) . .
C2 Co1 P1 158.13(13) 7_565 .
C2 Co1 P1 98.46(13) . .
C3 Co1 P1 135.39(3) . .
P2 Co1 P1 92.21(4) . .
C1 Co1 P1 91.21(14) 7_565 7_565
C1 Co1 P1 119.89(14) . 7_565
C2 Co1 P1 98.46(13) 7_565 7_565
C2 Co1 P1 158.13(13) . 7_565
C3 Co1 P1 135.39(3) . 7_565
P2 Co1 P1 92.21(4) . 7_565
P1 Co1 P1 89.15(6) . 7_565
O1 P1 O2 106.29(19) . .
O1 P1 O3 109.5(2) . .
O2 P1 O3 97.4(2) . .
O1 P1 Co1 117.56(12) . .
O2 P1 Co1 115.98(14) . .
O3 P1 Co1 108.22(14) . .
O4 P2 O5 106.53(16) . 7_565
O4 P2 O5 106.53(16) . .
O5 P2 O5 105.4(3) 7_565 .
O4 P2 Co1 121.61(18) . .
O5 P2 Co1 107.85(13) 7_565 .
O5 P2 Co1 107.85(13) . .
C7 O7 Ru1 108.3(2) . .
O7 C7 C8 122.2(4) . .
O7 C7 C7 117.6(2) . 7_565
C8 C7 C7 120.2(3) . 7_565
P1 O1 Ru1 130.56(17) . .
P2 O4 Ru1 129.2(3) . .
O6 N1 Ru1 171.4(4) . .
C7 C8 C9 119.2(4) . .
C7 C8 H8A 120.4 . .
C9 C8 H8A 120.4 . .
C4 O2 P1 122.7(4) . .
C2 C3 C2 109.1(5) . 7_565
C2 C3 Co1 70.0(3) . .
C2 C3 Co1 70.0(3) 7_565 .
C2 C3 H3A 125.5 . .
C2 C3 H3A 125.5 7_565 .
Co1 C3 H3A 125.5 . .
C6 O5 P2 122.1(3) . .
C5 O3 P1 121.6(3) . .
C9 C9 C8 120.6(3) 7_565 .
C9 C9 H9A 119.7 7_565 .
C8 C9 H9A 119.7 . .
C3 C2 C1 106.9(4) . .
C3 C2 Co1 70.1(3) . .
C1 C2 Co1 69.8(2) . .
C3 C2 H2A 126.5 . .
C1 C2 H2A 126.5 . .
Co1 C2 H2A 126.5 . .
O3 C5 H5A 109.5 . .
O3 C5 H5B 109.5 . .
H5A C5 H5B 109.5 . .
O3 C5 H5C 109.5 . .
H5A C5 H5C 109.5 . .
H5B C5 H5C 109.5 . .
C1 C1 C2 108.5(3) 7_565 .
C1 C1 Co1 70.12(15) 7_565 .
C2 C1 Co1 70.2(2) . .
C1 C1 H1A 125.7 7_565 .
C2 C1 H1A 125.7 . .
Co1 C1 H1A 125.7 . .
O5 C6 H6A 109.5 . .
O5 C6 H6B 109.5 . .
H6A C6 H6B 109.5 . .
O5 C6 H6C 109.5 . .
H6A C6 H6C 109.5 . .
H6B C6 H6C 109.5 . .
O2 C4 H4A 109.5 . .
O2 C4 H4B 109.5 . .
H4A C4 H4B 109.5 . .
O2 C4 H4C 109.5 . .
H4A C4 H4C 109.5 . .
H4B C4 H4C 109.5 . .

loop_
_geom_bond_atom_site_label_1
_geom_bond_atom_site_label_2
_geom_bond_distance
_geom_bond_site_symmetry_2
Ru1 N1 1.720(5) .
Ru1 O7 1.986(3) .
Ru1 O7 1.986(3) 7_565
Ru1 O4 2.022(4) .
Ru1 O1 2.082(3) 7_565
Ru1 O1 2.082(3) .
Co1 C1 2.080(4) 7_565
Co1 C1 2.080(4) .
Co1 C2 2.086(4) 7_565
Co1 C2 2.086(4) .
Co1 C3 2.087(5) .
Co1 P2 2.1525(16) .
Co1 P1 2.1626(12) .
Co1 P1 2.1626(12) 7_565
P1 O1 1.514(3) .
P1 O2 1.584(4) .
P1 O3 1.601(4) .
P2 O4 1.528(4) .
P2 O5 1.598(3) 7_565
P2 O5 1.598(3) .
O7 C7 1.358(5) .
C7 C8 1.386(5) .
C7 C7 1.407(9) 7_565
N1 O6 1.166(7) .
C8 C9 1.409(6) .
C8 H8A 0.9300 .
O2 C4 1.409(7) .
C3 C2 1.425(6) .
C3 C2 1.425(6) 7_565
C3 H3A 0.9800 .
O5 C6 1.407(5) .
O3 C5 1.410(6) .
C9 C9 1.370(9) 7_565
C9 H9A 0.9300 .
C2 C1 1.425(6) .
C2 H2A 0.9800 .
C5 H5A 0.9600 .
C5 H5B 0.9600 .
C5 H5C 0.9600 .
C1 C1 1.414(11) 7_565
C1 H1A 0.9800 .
C6 H6A 0.9600 .
C6 H6B 0.9600 .
C6 H6C 0.9600 .
C4 H4A 0.9600 .
C4 H4B 0.9600 .
C4 H4C 0.9600 .
